data_7018552
loop_
_publ_author_name
'Jurca, Titel'
'Ouanounou, Sarah'
'Gorelsky, Serge I.'
'Korobkov, Ilia'
'Richeson, Darrin S.'

_publ_section_title
;
 The interplay of metal and supporting ligand in labile coordination to
 pincer complexes of Ag(i).
;
_journal_issue 16
_journal_name_full 'Dalton transactions (Cambridge, England : 2003)'
_journal_page_first 4765
_journal_page_last 4771
_journal_paper_doi 10.1039/c2dt12112c
_journal_volume 41
_journal_year 2012
_chemical_formula_sum 'C53 H60 Ag F3 N4 O3 S'
_chemical_formula_weight 997.98
_chemical_name_systematic
;
?
;
_space_group_IT_number 2
_symmetry_cell_setting triclinic
_symmetry_space_group_name_Hall '-P 1'
_symmetry_space_group_name_H-M 'P -1'
_atom_sites_solution_hydrogens geom
_atom_sites_solution_primary direct
_atom_sites_solution_secondary difmap
_audit_creation_method SHELXL-97
_cell_angle_alpha 98.249(3)
_cell_angle_beta 110.516(2)
_cell_angle_gamma 91.383(2)
_cell_formula_units_Z 2
_cell_length_a 11.1402(4)
_cell_length_b 15.4794(5)
_cell_length_c 15.6244(6)
_cell_measurement_reflns_used 8406
_cell_measurement_temperature 200(2)
_cell_measurement_theta_max 24.75
_cell_measurement_theta_min 2.28
_cell_volume 2489.27(16)
_computing_cell_refinement 'APEX II, Bruker (2009)'
_computing_data_collection 'APEX II, Bruker (2009)'
_computing_data_reduction 'XPREP, Bruker (2009)'
_computing_molecular_graphics 'SHELXTL, Bruker (2004)'
_computing_publication_material 'SHELXTL, Bruker (2004)'
_computing_structure_refinement 'SHELXL-97 (Sheldrick, 2008)'
_computing_structure_solution 'SHELXS-97 (Sheldrick, 2008)'
_diffrn_ambient_temperature 200(2)
_diffrn_measured_fraction_theta_full 0.983
_diffrn_measured_fraction_theta_max 0.983
_diffrn_measurement_device_type 'Bruker APEX-II CCD'
_diffrn_measurement_method '\f and \w scans'
_diffrn_radiation_monochromator graphite
_diffrn_radiation_source 'fine-focus sealed tube'
_diffrn_radiation_type MoK\a
_diffrn_radiation_wavelength 0.71073
_diffrn_reflns_av_R_equivalents 0.0689
_diffrn_reflns_av_sigmaI/netI 0.0653
_diffrn_reflns_limit_h_max 13
_diffrn_reflns_limit_h_min -13
_diffrn_reflns_limit_k_max 18
_diffrn_reflns_limit_k_min -18
_diffrn_reflns_limit_l_max 18
_diffrn_reflns_limit_l_min -18
_diffrn_reflns_number 40097
_diffrn_reflns_theta_full 24.81
_diffrn_reflns_theta_max 24.81
_diffrn_reflns_theta_min 1.78
_exptl_absorpt_coefficient_mu 0.504
_exptl_absorpt_correction_T_max 0.9900
_exptl_absorpt_correction_T_min 0.9193
_exptl_absorpt_correction_type multi-scan
_exptl_absorpt_process_details 'SADABS, Bruker (2003)'
_exptl_crystal_colour yellow
_exptl_crystal_density_diffrn 1.331
_exptl_crystal_density_meas ?
_exptl_crystal_density_method 'not measured'
_exptl_crystal_description plate
_exptl_crystal_F_000 1040
_exptl_crystal_size_max 0.17
_exptl_crystal_size_mid 0.17
_exptl_crystal_size_min 0.02
_refine_diff_density_max 0.638
_refine_diff_density_min -0.599
_refine_diff_density_rms 0.061
_refine_ls_extinction_method none
_refine_ls_goodness_of_fit_ref 1.026
_refine_ls_hydrogen_treatment constr
_refine_ls_matrix_type full
_refine_ls_number_parameters 586
_refine_ls_number_reflns 8451
_refine_ls_number_restraints 0
_refine_ls_restrained_S_all 1.026
_refine_ls_R_factor_all 0.0824
_refine_ls_R_factor_gt 0.0407
_refine_ls_shift/su_max 0.003
_refine_ls_shift/su_mean 0.000
_refine_ls_structure_factor_coef Fsqd
_refine_ls_weighting_details 'calc w=1/[\s^2^(Fo^2^)+(0.0448P)^2^]'
_refine_ls_weighting_scheme calc
_refine_ls_wR_factor_gt 0.0822
_refine_ls_wR_factor_ref 0.0942
_reflns_number_gt 5745
_reflns_number_total 8451
_reflns_threshold_expression >2sigma(I)
_cod_data_source_file c2dt12112c.txt
_cod_data_source_block dr024a
_cod_depositor_comments
;
The following automatic conversions were performed:

'_symmetry_cell_setting' value 'Triclinic' changed to 'triclinic'
according to /home/saulius/struct/CIF-dictionaries/cif_core.dic
dictionary named 'cif_core.dic' version 2.4.1 from 2010-06-29.

Automatic conversion script
Id: cif_fix_values 1715 2011-07-08 13:25:40Z adriana 

The following automatic conversions were performed:

'_exptl_crystal_density_meas' value 'n/a' was changed to '?' - the
value is perceived as not measured.

Automatic conversion script
Id: cif_fix_values 3008 2015-01-20 13:52:24Z robertas 
;
_cod_original_cell_volume 2489.27(15)
_cod_original_sg_symbol_H-M P-1
_cod_database_code 7018552

loop_
_symmetry_equiv_pos_as_xyz
'x, y, z'
'-x, -y, -z'

loop_
_atom_site_label
_atom_site_type_symbol
_atom_site_fract_x
_atom_site_fract_y
_atom_site_fract_z
_atom_site_U_iso_or_equiv
_atom_site_adp_type
_atom_site_occupancy
_atom_site_symmetry_multiplicity
_atom_site_calc_flag
_atom_site_refinement_flags
Ag1 Ag 0.79308(3) 0.752642(17) 0.514279(19) 0.03931(11) Uani 1 1 d .
N1 N 0.7697(3) 0.78423(16) 0.34796(17) 0.0316(6) Uani 1 1 d .
N2 N 0.8257(2) 0.89651(16) 0.51206(18) 0.0285(6) Uani 1 1 d .
N3 N 0.9343(2) 0.83216(17) 0.67299(17) 0.0306(6) Uani 1 1 d .
C1 C 0.7417(3) 0.8638(2) 0.3446(2) 0.0307(8) Uani 1 1 d .
C2 C 0.7974(3) 0.9283(2) 0.4322(2) 0.0294(8) Uani 1 1 d .
C3 C 0.8200(3) 1.0165(2) 0.4307(2) 0.0365(8) Uani 1 1 d .
H3A H 0.7987 1.0376 0.3734 0.044 Uiso 1 1 calc R
C4 C 0.8737(3) 1.0729(2) 0.5131(2) 0.0388(9) Uani 1 1 d .
H4A H 0.8900 1.1335 0.5135 0.047 Uiso 1 1 calc R
C5 C 0.9033(3) 1.0406(2) 0.5946(2) 0.0358(8) Uani 1 1 d .
H5A H 0.9408 1.0787 0.6521 0.043 Uiso 1 1 calc R
C6 C 0.8783(3) 0.95181(19) 0.5925(2) 0.0277(7) Uani 1 1 d .
C7 C 0.9134(3) 0.9128(2) 0.6793(2) 0.0298(8) Uani 1 1 d .
C8 C 0.6600(3) 0.8995(2) 0.2608(2) 0.0325(8) Uani 1 1 d .
C9 C 0.6751(4) 0.8779(2) 0.1759(2) 0.0454(10) Uani 1 1 d .
H9A H 0.7406 0.8415 0.1708 0.054 Uiso 1 1 calc R
C10 C 0.5953(4) 0.9090(3) 0.0989(3) 0.0606(12) Uani 1 1 d .
H10A H 0.6056 0.8938 0.0409 0.073 Uiso 1 1 calc R
C11 C 0.5008(4) 0.9621(3) 0.1062(3) 0.0610(12) Uani 1 1 d .
H11A H 0.4449 0.9826 0.0530 0.073 Uiso 1 1 calc R
C12 C 0.4871(4) 0.9856(2) 0.1906(3) 0.0499(10) Uani 1 1 d .
H12A H 0.4231 1.0233 0.1958 0.060 Uiso 1 1 calc R
C13 C 0.5657(3) 0.9546(2) 0.2669(2) 0.0390(9) Uani 1 1 d .
H13A H 0.5558 0.9710 0.3248 0.047 Uiso 1 1 calc R
C14 C 0.9258(3) 0.9745(2) 0.7661(2) 0.0346(8) Uani 1 1 d .
C15 C 1.0387(4) 0.9841(3) 0.8417(3) 0.0513(10) Uani 1 1 d .
H15A H 1.1069 0.9490 0.8403 0.062 Uiso 1 1 calc R
C16 C 1.0531(5) 1.0444(3) 0.9195(3) 0.0715(13) Uani 1 1 d .
H16A H 1.1320 1.0513 0.9707 0.086 Uiso 1 1 calc R
C17 C 0.9552(5) 1.0942(3) 0.9237(3) 0.0719(14) Uani 1 1 d .
H17A H 0.9656 1.1355 0.9775 0.086 Uiso 1 1 calc R
C18 C 0.8421(5) 1.0842(3) 0.8497(3) 0.0704(13) Uani 1 1 d .
H18A H 0.7727 1.1176 0.8524 0.085 Uiso 1 1 calc R
C19 C 0.8282(4) 1.0248(2) 0.7700(3) 0.0521(10) Uani 1 1 d .
H19A H 0.7502 1.0194 0.7181 0.063 Uiso 1 1 calc R
C20 C 0.7092(3) 0.7152(2) 0.2729(2) 0.0316(8) Uani 1 1 d .
C21 C 0.7803(3) 0.6519(2) 0.2422(2) 0.0344(8) Uani 1 1 d .
C22 C 0.7082(4) 0.5850(2) 0.1728(2) 0.0420(9) Uani 1 1 d .
H22A H 0.7522 0.5407 0.1503 0.050 Uiso 1 1 calc R
C23 C 0.5759(4) 0.5795(2) 0.1347(2) 0.0452(9) Uani 1 1 d .
H23A H 0.5321 0.5323 0.0868 0.054 Uiso 1 1 calc R
C24 C 0.5056(3) 0.6412(2) 0.1650(2) 0.0357(8) Uani 1 1 d .
C25 C 0.5764(3) 0.7070(2) 0.2361(2) 0.0335(8) Uani 1 1 d .
H25A H 0.5312 0.7488 0.2610 0.040 Uiso 1 1 calc R
C26 C 0.9281(3) 0.6561(2) 0.2802(2) 0.0403(9) Uani 1 1 d .
C27 C 0.9789(4) 0.5803(3) 0.2313(3) 0.0612(12) Uani 1 1 d .
H27A H 0.9466 0.5813 0.1645 0.092 Uiso 1 1 calc R
H27B H 0.9495 0.5246 0.2431 0.092 Uiso 1 1 calc R
H27C H 1.0731 0.5868 0.2552 0.092 Uiso 1 1 calc R
C28 C 0.9829(4) 0.7408(2) 0.2623(3) 0.0559(11) Uani 1 1 d .
H28A H 0.9493 0.7430 0.1957 0.084 Uiso 1 1 calc R
H28B H 1.0769 0.7420 0.2842 0.084 Uiso 1 1 calc R
H28C H 0.9576 0.7914 0.2955 0.084 Uiso 1 1 calc R
C29 C 0.9804(4) 0.6516(3) 0.3839(3) 0.0644(12) Uani 1 1 d .
H29A H 0.9504 0.6998 0.4172 0.097 Uiso 1 1 calc R
H29B H 1.0746 0.6566 0.4067 0.097 Uiso 1 1 calc R
H29C H 0.9497 0.5956 0.3943 0.097 Uiso 1 1 calc R
C30 C 0.3600(4) 0.6425(2) 0.1218(3) 0.0499(10) Uani 1 1 d .
C31 C 0.3010(5) 0.6393(4) 0.1952(3) 0.113(2) Uani 1 1 d .
H31A H 0.3207 0.5850 0.2211 0.170 Uiso 1 1 calc R
H31B H 0.2076 0.6410 0.1674 0.170 Uiso 1 1 calc R
H31C H 0.3366 0.6897 0.2447 0.170 Uiso 1 1 calc R
C32 C 0.2982(4) 0.5660(3) 0.0432(3) 0.0606(11) Uani 1 1 d .
H32A H 0.3135 0.5107 0.0674 0.091 Uiso 1 1 calc R
H32B H 0.3361 0.5670 -0.0047 0.091 Uiso 1 1 calc R
H32C H 0.2055 0.5713 0.0163 0.091 Uiso 1 1 calc R
C33 C 0.3299(4) 0.7272(3) 0.0798(3) 0.0877(16) Uani 1 1 d .
H33A H 0.3692 0.7287 0.0329 0.132 Uiso 1 1 calc R
H33B H 0.3647 0.7781 0.1288 0.132 Uiso 1 1 calc R
H33C H 0.2366 0.7288 0.0511 0.132 Uiso 1 1 calc R
C34 C 0.9522(3) 0.7843(2) 0.7474(2) 0.0311(8) Uani 1 1 d .
C35 C 1.0580(3) 0.7333(2) 0.7765(2) 0.0368(8) Uani 1 1 d .
C36 C 1.0547(4) 0.6827(2) 0.8424(2) 0.0475(10) Uani 1 1 d .
H36A H 1.1254 0.6489 0.8663 0.057 Uiso 1 1 calc R
C37 C 0.9550(4) 0.6785(2) 0.8752(2) 0.0476(10) Uani 1 1 d .
H37A H 0.9580 0.6413 0.9191 0.057 Uiso 1 1 calc R
C38 C 0.8507(3) 0.7278(2) 0.8452(2) 0.0361(8) Uani 1 1 d .
C39 C 0.8525(3) 0.7807(2) 0.7812(2) 0.0338(8) Uani 1 1 d .
H39A H 0.7829 0.8159 0.7596 0.041 Uiso 1 1 calc R
C40 C 1.1684(3) 0.7325(2) 0.7388(2) 0.0434(9) Uani 1 1 d .
C41 C 1.1196(4) 0.6994(3) 0.6347(3) 0.0690(13) Uani 1 1 d .
H41A H 1.0532 0.7360 0.6028 0.103 Uiso 1 1 calc R
H41B H 1.0832 0.6386 0.6223 0.103 Uiso 1 1 calc R
H41C H 1.1912 0.7022 0.6122 0.103 Uiso 1 1 calc R
C42 C 1.2362(4) 0.8246(3) 0.7593(3) 0.0619(12) Uani 1 1 d .
H42A H 1.1740 0.8652 0.7305 0.093 Uiso 1 1 calc R
H42B H 1.3053 0.8234 0.7340 0.093 Uiso 1 1 calc R
H42C H 1.2726 0.8441 0.8264 0.093 Uiso 1 1 calc R
C43 C 1.2725(4) 0.6725(3) 0.7848(3) 0.0663(12) Uani 1 1 d .
H43A H 1.2337 0.6125 0.7734 0.099 Uiso 1 1 calc R
H43B H 1.3094 0.6934 0.8516 0.099 Uiso 1 1 calc R
H43C H 1.3404 0.6735 0.7585 0.099 Uiso 1 1 calc R
C44 C 0.7332(3) 0.7177(2) 0.8740(2) 0.0420(9) Uani 1 1 d .
C45 C 0.7727(4) 0.7037(3) 0.9745(3) 0.0651(12) Uani 1 1 d .
H45A H 0.8223 0.6521 0.9831 0.098 Uiso 1 1 calc R
H45B H 0.6957 0.6946 0.9897 0.098 Uiso 1 1 calc R
H45C H 0.8257 0.7553 1.0152 0.098 Uiso 1 1 calc R
C46 C 0.6470(4) 0.6387(3) 0.8108(3) 0.0625(12) Uani 1 1 d .
H46A H 0.6953 0.5864 0.8167 0.094 Uiso 1 1 calc R
H46B H 0.6183 0.6489 0.7465 0.094 Uiso 1 1 calc R
H46C H 0.5721 0.6300 0.8286 0.094 Uiso 1 1 calc R
C47 C 0.6551(4) 0.7989(3) 0.8627(3) 0.0566(11) Uani 1 1 d .
H47A H 0.6278 0.8086 0.7983 0.085 Uiso 1 1 calc R
H47B H 0.7087 0.8503 0.9035 0.085 Uiso 1 1 calc R
H47C H 0.5792 0.7894 0.8792 0.085 Uiso 1 1 calc R
S1 S 0.50562(10) 0.81945(6) 0.58032(7) 0.0489(3) Uani 1 1 d .
O1 O 0.6008(3) 0.8892(2) 0.6241(2) 0.0986(11) Uani 1 1 d .
O2 O 0.5605(4) 0.7400(2) 0.5719(3) 0.1232(14) Uani 1 1 d .
O3 O 0.4004(3) 0.8192(3) 0.6081(2) 0.1255(16) Uani 1 1 d .
C48 C 0.4378(4) 0.8360(4) 0.4628(3) 0.0741(14) Uani 1 1 d .
F1 F 0.5194(3) 0.8365(3) 0.42077(19) 0.1431(15) Uani 1 1 d .
F2 F 0.3359(3) 0.7848(3) 0.4144(2) 0.1349(14) Uani 1 1 d .
F3 F 0.3944(3) 0.9174(3) 0.4589(3) 0.1356(14) Uani 1 1 d .
N4 N 0.7391(3) 0.61424(18) 0.5070(2) 0.0420(7) Uani 1 1 d .
C49 C 0.6827(4) 0.5606(2) 0.4271(3) 0.0533(11) Uani 1 1 d .
H49A H 0.6736 0.5816 0.3711 0.064 Uiso 1 1 calc R
C50 C 0.6372(4) 0.4765(3) 0.4222(3) 0.0707(13) Uani 1 1 d .
H50A H 0.5979 0.4401 0.3638 0.085 Uiso 1 1 calc R
C51 C 0.6486(5) 0.4454(3) 0.5017(4) 0.0752(14) Uani 1 1 d .
H51A H 0.6164 0.3875 0.4999 0.090 Uiso 1 1 calc R
C52 C 0.7071(5) 0.4991(3) 0.5835(3) 0.0712(13) Uani 1 1 d .
H52A H 0.7178 0.4788 0.6401 0.085 Uiso 1 1 calc R
C53 C 0.7508(4) 0.5826(2) 0.5841(3) 0.0549(11) Uani 1 1 d .
H53A H 0.7911 0.6195 0.6420 0.066 Uiso 1 1 calc R

loop_
_atom_site_aniso_label
_atom_site_aniso_U_11
_atom_site_aniso_U_22
_atom_site_aniso_U_33
_atom_site_aniso_U_23
_atom_site_aniso_U_13
_atom_site_aniso_U_12
Ag1 0.0535(2) 0.02423(14) 0.03848(18) 0.00471(11) 0.01480(14) -0.00131(12)
N1 0.0376(17) 0.0271(15) 0.0286(16) 0.0018(13) 0.0110(14) 0.0047(13)
N2 0.0317(16) 0.0242(14) 0.0307(16) 0.0039(13) 0.0126(14) 0.0023(12)
N3 0.0329(17) 0.0289(16) 0.0297(16) 0.0045(12) 0.0109(13) 0.0020(12)
C1 0.036(2) 0.0295(19) 0.030(2) 0.0056(15) 0.0160(17) 0.0042(15)
C2 0.0288(19) 0.0280(18) 0.030(2) 0.0020(15) 0.0097(16) 0.0011(15)
C3 0.048(2) 0.0309(19) 0.034(2) 0.0100(17) 0.0169(19) 0.0054(17)
C4 0.050(2) 0.0245(18) 0.041(2) 0.0032(17) 0.0175(19) -0.0010(17)
C5 0.039(2) 0.0267(18) 0.041(2) -0.0018(16) 0.0161(18) -0.0027(16)
C6 0.0275(19) 0.0256(17) 0.030(2) 0.0001(15) 0.0119(16) 0.0009(15)
C7 0.0278(19) 0.033(2) 0.0265(19) 0.0011(15) 0.0088(16) -0.0029(15)
C8 0.042(2) 0.0283(18) 0.029(2) 0.0075(15) 0.0144(17) 0.0037(16)
C9 0.062(3) 0.045(2) 0.040(2) 0.0153(18) 0.027(2) 0.0164(19)
C10 0.094(3) 0.067(3) 0.035(2) 0.024(2) 0.034(2) 0.021(3)
C11 0.077(3) 0.069(3) 0.048(3) 0.037(2) 0.024(2) 0.026(2)
C12 0.057(3) 0.047(2) 0.054(3) 0.022(2) 0.024(2) 0.015(2)
C13 0.052(2) 0.034(2) 0.034(2) 0.0088(17) 0.0181(19) 0.0048(18)
C14 0.041(2) 0.0310(19) 0.031(2) 0.0003(16) 0.0142(19) -0.0059(17)
C15 0.056(3) 0.052(2) 0.038(2) -0.004(2) 0.012(2) -0.001(2)
C16 0.084(4) 0.073(3) 0.041(3) -0.011(2) 0.011(3) -0.005(3)
C17 0.102(4) 0.060(3) 0.052(3) -0.024(2) 0.040(3) -0.021(3)
C18 0.075(3) 0.063(3) 0.075(3) -0.022(3) 0.041(3) 0.000(3)
C19 0.054(3) 0.046(2) 0.054(3) -0.008(2) 0.022(2) 0.000(2)
C20 0.038(2) 0.0281(18) 0.0252(19) 0.0019(15) 0.0084(17) 0.0033(16)
C21 0.044(2) 0.0284(18) 0.032(2) 0.0041(16) 0.0154(18) 0.0077(16)
C22 0.051(3) 0.033(2) 0.040(2) -0.0043(17) 0.018(2) 0.0095(18)
C23 0.048(3) 0.039(2) 0.040(2) -0.0076(18) 0.010(2) 0.0007(19)
C24 0.041(2) 0.0323(19) 0.032(2) 0.0031(16) 0.0119(18) 0.0031(17)
C25 0.044(2) 0.0293(19) 0.028(2) 0.0010(16) 0.0151(18) 0.0067(17)
C26 0.041(2) 0.036(2) 0.042(2) -0.0026(17) 0.0148(19) 0.0075(17)
C27 0.048(3) 0.054(3) 0.079(3) -0.008(2) 0.027(2) 0.009(2)
C28 0.052(3) 0.045(2) 0.068(3) -0.002(2) 0.023(2) -0.003(2)
C29 0.054(3) 0.091(3) 0.048(3) 0.014(2) 0.016(2) 0.028(2)
C30 0.044(2) 0.048(2) 0.049(3) -0.009(2) 0.012(2) 0.0004(19)
C31 0.062(3) 0.194(6) 0.075(4) -0.037(4) 0.038(3) -0.030(4)
C32 0.054(3) 0.053(3) 0.058(3) -0.005(2) 0.004(2) -0.006(2)
C33 0.067(3) 0.050(3) 0.104(4) -0.003(3) -0.016(3) 0.018(2)
C34 0.039(2) 0.0261(17) 0.0225(18) -0.0002(14) 0.0057(16) -0.0025(16)
C35 0.039(2) 0.0351(19) 0.032(2) 0.0053(16) 0.0069(18) 0.0013(17)
C36 0.047(2) 0.049(2) 0.046(2) 0.0202(19) 0.011(2) 0.0130(19)
C37 0.055(3) 0.048(2) 0.043(2) 0.0206(19) 0.017(2) 0.005(2)
C38 0.039(2) 0.035(2) 0.029(2) 0.0027(16) 0.0070(17) -0.0031(17)
C39 0.037(2) 0.0290(18) 0.031(2) 0.0035(15) 0.0080(17) -0.0003(15)
C40 0.044(2) 0.045(2) 0.045(2) 0.0130(18) 0.017(2) 0.0131(18)
C41 0.062(3) 0.097(4) 0.047(3) -0.001(2) 0.021(2) 0.026(3)
C42 0.055(3) 0.063(3) 0.076(3) 0.015(2) 0.032(2) 0.006(2)
C43 0.054(3) 0.074(3) 0.080(3) 0.027(3) 0.027(3) 0.024(2)
C44 0.044(2) 0.048(2) 0.035(2) 0.0088(18) 0.0153(19) -0.0012(18)
C45 0.071(3) 0.086(3) 0.046(3) 0.024(2) 0.025(2) -0.004(2)
C46 0.054(3) 0.059(3) 0.070(3) 0.003(2) 0.022(2) -0.013(2)
C47 0.061(3) 0.068(3) 0.051(3) 0.010(2) 0.032(2) 0.007(2)
S1 0.0533(7) 0.0465(6) 0.0493(6) 0.0069(5) 0.0217(6) 0.0020(5)
O1 0.092(3) 0.097(3) 0.075(2) 0.001(2) -0.002(2) -0.037(2)
O2 0.137(3) 0.062(2) 0.148(4) 0.015(2) 0.022(3) 0.041(2)
O3 0.083(3) 0.242(5) 0.087(3) 0.063(3) 0.059(2) 0.028(3)
C48 0.044(3) 0.122(5) 0.063(3) 0.019(3) 0.025(3) 0.008(3)
F1 0.089(2) 0.296(5) 0.069(2) 0.052(3) 0.0484(19) 0.033(3)
F2 0.093(2) 0.200(4) 0.070(2) -0.020(2) -0.0041(19) -0.036(3)
F3 0.110(3) 0.165(3) 0.149(3) 0.101(3) 0.036(2) 0.044(3)
N4 0.052(2) 0.0320(16) 0.0413(19) 0.0030(15) 0.0168(17) -0.0003(15)
C49 0.067(3) 0.045(2) 0.044(3) 0.000(2) 0.018(2) -0.009(2)
C50 0.081(3) 0.049(3) 0.073(3) -0.015(2) 0.027(3) -0.018(2)
C51 0.074(3) 0.035(2) 0.121(5) 0.009(3) 0.042(3) -0.008(2)
C52 0.093(4) 0.051(3) 0.080(4) 0.034(3) 0.035(3) 0.007(3)
C53 0.075(3) 0.041(2) 0.047(3) 0.010(2) 0.019(2) -0.002(2)

loop_
_atom_type_symbol
_atom_type_description
_atom_type_scat_dispersion_real
_atom_type_scat_dispersion_imag
_atom_type_scat_source
C C 0.0033 0.0016 'International Tables Vol C Tables 4.2.6.8 and 6.1.1.4'
H H 0.0000 0.0000 'International Tables Vol C Tables 4.2.6.8 and 6.1.1.4'
N N 0.0061 0.0033 'International Tables Vol C Tables 4.2.6.8 and 6.1.1.4'
O O 0.0106 0.0060 'International Tables Vol C Tables 4.2.6.8 and 6.1.1.4'
F F 0.0171 0.0103 'International Tables Vol C Tables 4.2.6.8 and 6.1.1.4'
S S 0.1246 0.1234 'International Tables Vol C Tables 4.2.6.8 and 6.1.1.4'
Ag Ag -0.8971 1.1015 'International Tables Vol C Tables 4.2.6.8 and 6.1.1.4'

loop_
_geom_angle_atom_site_label_1
_geom_angle_atom_site_label_2
_geom_angle_atom_site_label_3
_geom_angle
N4 Ag1 N2 173.64(11)
N4 Ag1 N3 115.61(10)
N2 Ag1 N3 69.01(9)
N4 Ag1 N1 109.76(10)
N2 Ag1 N1 67.72(8)
N3 Ag1 N1 130.19(8)
C1 N1 C20 122.3(3)
C1 N1 Ag1 107.26(19)
C20 N1 Ag1 116.35(18)
C2 N2 C6 118.9(3)
C2 N2 Ag1 121.7(2)
C6 N2 Ag1 119.38(19)
C7 N3 C34 122.6(3)
C7 N3 Ag1 109.2(2)
C34 N3 Ag1 115.35(18)
N1 C1 C2 117.4(3)
N1 C1 C8 126.4(3)
C2 C1 C8 116.2(3)
N2 C2 C3 121.8(3)
N2 C2 C1 116.8(3)
C3 C2 C1 121.4(3)
C4 C3 C2 119.2(3)
C3 C4 C5 119.1(3)
C4 C5 C6 119.5(3)
N2 C6 C5 121.5(3)
N2 C6 C7 116.9(3)
C5 C6 C7 121.6(3)
N3 C7 C6 117.0(3)
N3 C7 C14 126.8(3)
C6 C7 C14 116.1(3)
C9 C8 C13 118.8(3)
C9 C8 C1 121.4(3)
C13 C8 C1 119.9(3)
C10 C9 C8 120.2(3)
C11 C10 C9 120.0(3)
C10 C11 C12 120.2(4)
C13 C12 C11 119.9(4)
C12 C13 C8 120.9(3)
C19 C14 C15 118.9(3)
C19 C14 C7 120.8(3)
C15 C14 C7 120.2(3)
C14 C15 C16 120.4(4)
C17 C16 C15 120.7(4)
C16 C17 C18 119.3(4)
C17 C18 C19 120.1(4)
C14 C19 C18 120.5(4)
C25 C20 C21 120.4(3)
C25 C20 N1 117.6(3)
C21 C20 N1 121.7(3)
C22 C21 C20 115.5(3)
C22 C21 C26 121.1(3)
C20 C21 C26 123.4(3)
C23 C22 C21 123.4(3)
C22 C23 C24 121.3(3)
C25 C24 C23 115.9(3)
C25 C24 C30 120.0(3)
C23 C24 C30 124.1(3)
C24 C25 C20 123.5(3)
C29 C26 C28 110.0(3)
C29 C26 C27 107.5(3)
C28 C26 C27 106.4(3)
C29 C26 C21 111.2(3)
C28 C26 C21 109.8(3)
C27 C26 C21 111.8(3)
C31 C30 C24 109.7(3)
C31 C30 C32 108.6(3)
C24 C30 C32 112.9(3)
C31 C30 C33 110.4(4)
C24 C30 C33 108.4(3)
C32 C30 C33 106.9(3)
C39 C34 C35 121.4(3)
C39 C34 N3 116.9(3)
C35 C34 N3 121.2(3)
C36 C35 C34 114.5(3)
C36 C35 C40 122.1(3)
C34 C35 C40 123.4(3)
C37 C36 C35 124.0(3)
C36 C37 C38 121.1(3)
C37 C38 C39 116.4(3)
C37 C38 C44 121.8(3)
C39 C38 C44 121.6(3)
C34 C39 C38 122.6(3)
C41 C40 C42 109.6(3)
C41 C40 C43 106.9(3)
C42 C40 C43 106.4(3)
C41 C40 C35 111.3(3)
C42 C40 C35 110.4(3)
C43 C40 C35 112.1(3)
C46 C44 C45 109.5(3)
C46 C44 C38 107.7(3)
C45 C44 C38 111.5(3)
C46 C44 C47 108.3(3)
C45 C44 C47 108.2(3)
C38 C44 C47 111.6(3)
O3 S1 O2 116.8(3)
O3 S1 O1 116.4(3)
O2 S1 O1 111.2(3)
O3 S1 C48 103.1(2)
O2 S1 C48 102.1(3)
O1 S1 C48 104.8(2)
F1 C48 F2 111.7(5)
F1 C48 F3 102.8(4)
F2 C48 F3 103.2(4)
F1 C48 S1 114.4(3)
F2 C48 S1 113.6(4)
F3 C48 S1 110.1(4)
C53 N4 C49 117.0(3)
C53 N4 Ag1 120.0(2)
C49 N4 Ag1 122.6(2)
N4 C49 C50 122.8(4)
C51 C50 C49 119.4(4)
C52 C51 C50 118.4(4)
C51 C52 C53 119.6(4)
N4 C53 C52 122.8(4)

loop_
_geom_bond_atom_site_label_1
_geom_bond_atom_site_label_2
_geom_bond_distance
Ag1 N4 2.187(3)
Ag1 N2 2.255(2)
Ag1 N3 2.537(3)
Ag1 N1 2.638(2)
N1 C1 1.281(4)
N1 C20 1.423(4)
N2 C2 1.344(4)
N2 C6 1.344(4)
N3 C7 1.272(4)
N3 C34 1.426(4)
C1 C2 1.496(4)
C1 C8 1.500(4)
C2 C3 1.387(4)
C3 C4 1.375(4)
C4 C5 1.370(4)
C5 C6 1.389(4)
C6 C7 1.494(4)
C7 C14 1.503(4)
C8 C9 1.390(4)
C8 C13 1.388(4)
C9 C10 1.381(5)
C10 C11 1.376(5)
C11 C12 1.379(5)
C12 C13 1.368(5)
C14 C19 1.367(5)
C14 C15 1.378(5)
C15 C16 1.380(5)
C16 C17 1.366(6)
C17 C18 1.367(6)
C18 C19 1.395(5)
C20 C25 1.382(4)
C20 C21 1.410(4)
C21 C22 1.386(5)
C21 C26 1.537(5)
C22 C23 1.377(5)
C23 C24 1.385(5)
C24 C25 1.384(4)
C24 C30 1.525(5)
C26 C29 1.531(5)
C26 C28 1.534(5)
C26 C27 1.536(5)
C30 C31 1.515(5)
C30 C32 1.528(5)
C30 C33 1.542(5)
C34 C39 1.390(4)
C34 C35 1.411(4)
C35 C36 1.389(4)
C35 C40 1.539(5)
C36 C37 1.381(5)
C37 C38 1.383(5)
C38 C39 1.386(4)
C38 C44 1.538(5)
C40 C41 1.528(5)
C40 C42 1.534(5)
C40 C43 1.543(5)
C44 C46 1.525(5)
C44 C45 1.524(5)
C44 C47 1.541(5)
S1 O3 1.385(3)
S1 O2 1.397(3)
S1 O1 1.408(3)
S1 C48 1.784(5)
C48 F1 1.295(4)
C48 F2 1.294(5)
C48 F3 1.362(6)
N4 C53 1.331(4)
N4 C49 1.331(4)
C49 C50 1.367(5)
C50 C51 1.362(6)
C51 C52 1.354(6)
C52 C53 1.367(5)

loop_
_geom_torsion_atom_site_label_1
_geom_torsion_atom_site_label_2
_geom_torsion_atom_site_label_3
_geom_torsion_atom_site_label_4
_geom_torsion
N4 Ag1 N1 C1 150.0(2)
N2 Ag1 N1 C1 -23.8(2)
N3 Ag1 N1 C1 -55.3(2)
N4 Ag1 N1 C20 8.9(2)
N2 Ag1 N1 C20 -164.9(2)
N3 Ag1 N1 C20 163.7(2)
N4 Ag1 N2 C2 -56.5(10)
N3 Ag1 N2 C2 166.1(2)
N1 Ag1 N2 C2 11.4(2)
N4 Ag1 N2 C6 125.5(9)
N3 Ag1 N2 C6 -11.9(2)
N1 Ag1 N2 C6 -166.6(2)
N4 Ag1 N3 C7 -151.5(2)
N2 Ag1 N3 C7 23.7(2)
N1 Ag1 N3 C7 54.9(2)
N4 Ag1 N3 C34 -8.7(2)
N2 Ag1 N3 C34 166.5(2)
N1 Ag1 N3 C34 -162.33(19)
C20 N1 C1 C2 171.4(3)
Ag1 N1 C1 C2 33.2(3)
C20 N1 C1 C8 -9.8(5)
Ag1 N1 C1 C8 -148.1(3)
C6 N2 C2 C3 -0.5(4)
Ag1 N2 C2 C3 -178.6(2)
C6 N2 C2 C1 178.7(3)
Ag1 N2 C2 C1 0.7(4)
N1 C1 C2 N2 -26.6(4)
C8 C1 C2 N2 154.5(3)
N1 C1 C2 C3 152.7(3)
C8 C1 C2 C3 -26.2(4)
N2 C2 C3 C4 0.5(5)
C1 C2 C3 C4 -178.8(3)
C2 C3 C4 C5 -0.1(5)
C3 C4 C5 C6 -0.2(5)
C2 N2 C6 C5 0.2(4)
Ag1 N2 C6 C5 178.3(2)
C2 N2 C6 C7 -177.4(3)
Ag1 N2 C6 C7 0.7(3)
C4 C5 C6 N2 0.2(5)
C4 C5 C6 C7 177.7(3)
C34 N3 C7 C6 -171.7(3)
Ag1 N3 C7 C6 -32.2(3)
C34 N3 C7 C14 11.3(5)
Ag1 N3 C7 C14 150.8(3)
N2 C6 C7 N3 24.1(4)
C5 C6 C7 N3 -153.5(3)
N2 C6 C7 C14 -158.5(3)
C5 C6 C7 C14 23.8(4)
N1 C1 C8 C9 -45.0(5)
C2 C1 C8 C9 133.8(3)
N1 C1 C8 C13 134.2(3)
C2 C1 C8 C13 -47.1(4)
C13 C8 C9 C10 -1.7(5)
C1 C8 C9 C10 177.5(3)
C8 C9 C10 C11 0.4(6)
C9 C10 C11 C12 1.2(6)
C10 C11 C12 C13 -1.4(6)
C11 C12 C13 C8 0.1(5)
C9 C8 C13 C12 1.4(5)
C1 C8 C13 C12 -177.7(3)
N3 C7 C14 C19 -129.3(4)
C6 C7 C14 C19 53.6(4)
N3 C7 C14 C15 53.7(5)
C6 C7 C14 C15 -123.4(3)
C19 C14 C15 C16 -0.9(5)
C7 C14 C15 C16 176.2(3)
C14 C15 C16 C17 1.4(6)
C15 C16 C17 C18 -0.2(7)
C16 C17 C18 C19 -1.4(7)
C15 C14 C19 C18 -0.7(5)
C7 C14 C19 C18 -177.8(3)
C17 C18 C19 C14 1.9(6)
C1 N1 C20 C25 -51.3(4)
Ag1 N1 C20 C25 83.5(3)
C1 N1 C20 C21 134.7(3)
Ag1 N1 C20 C21 -90.5(3)
C25 C20 C21 C22 1.9(4)
N1 C20 C21 C22 175.7(3)
C25 C20 C21 C26 -179.6(3)
N1 C20 C21 C26 -5.8(4)
C20 C21 C22 C23 0.3(5)
C26 C21 C22 C23 -178.2(3)
C21 C22 C23 C24 -0.7(5)
C22 C23 C24 C25 -1.1(5)
C22 C23 C24 C30 175.8(3)
C23 C24 C25 C20 3.4(5)
C30 C24 C25 C20 -173.7(3)
C21 C20 C25 C24 -3.9(5)
N1 C20 C25 C24 -178.0(3)
C22 C21 C26 C29 -119.6(4)
C20 C21 C26 C29 62.0(4)
C22 C21 C26 C28 118.4(3)
C20 C21 C26 C28 -60.0(4)
C22 C21 C26 C27 0.6(4)
C20 C21 C26 C27 -177.8(3)
C25 C24 C30 C31 -59.9(5)
C23 C24 C30 C31 123.3(4)
C25 C24 C30 C32 178.9(3)
C23 C24 C30 C32 2.1(5)
C25 C24 C30 C33 60.6(4)
C23 C24 C30 C33 -116.2(4)
C7 N3 C34 C39 58.5(4)
Ag1 N3 C34 C39 -78.8(3)
C7 N3 C34 C35 -129.9(3)
Ag1 N3 C34 C35 92.9(3)
C39 C34 C35 C36 -1.8(5)
N3 C34 C35 C36 -173.1(3)
C39 C34 C35 C40 177.9(3)
N3 C34 C35 C40 6.6(5)
C34 C35 C36 C37 2.5(5)
C40 C35 C36 C37 -177.2(3)
C35 C36 C37 C38 -1.7(6)
C36 C37 C38 C39 0.0(5)
C36 C37 C38 C44 174.3(3)
C35 C34 C39 C38 0.2(5)
N3 C34 C39 C38 171.9(3)
C37 C38 C39 C34 0.7(5)
C44 C38 C39 C34 -173.6(3)
C36 C35 C40 C41 118.0(4)
C34 C35 C40 C41 -61.7(4)
C36 C35 C40 C42 -120.1(4)
C34 C35 C40 C42 60.3(4)
C36 C35 C40 C43 -1.7(5)
C34 C35 C40 C43 178.6(3)
C37 C38 C44 C46 -81.8(4)
C39 C38 C44 C46 92.2(4)
C37 C38 C44 C45 38.3(5)
C39 C38 C44 C45 -147.6(3)
C37 C38 C44 C47 159.4(3)
C39 C38 C44 C47 -26.6(5)
O3 S1 C48 F1 -178.4(4)
O2 S1 C48 F1 -56.8(5)
O1 S1 C48 F1 59.3(5)
O3 S1 C48 F2 -48.6(5)
O2 S1 C48 F2 73.0(4)
O1 S1 C48 F2 -170.9(4)
O3 S1 C48 F3 66.5(4)
O2 S1 C48 F3 -171.9(3)
O1 S1 C48 F3 -55.8(4)
N2 Ag1 N4 C53 -118.3(9)
N3 Ag1 N4 C53 17.3(3)
N1 Ag1 N4 C53 176.1(3)
N2 Ag1 N4 C49 55.1(10)
N3 Ag1 N4 C49 -169.4(3)
N1 Ag1 N4 C49 -10.5(3)
C53 N4 C49 C50 0.3(6)
Ag1 N4 C49 C50 -173.2(3)
N4 C49 C50 C51 0.4(7)
C49 C50 C51 C52 -1.1(7)
C50 C51 C52 C53 1.1(7)
C49 N4 C53 C52 -0.3(6)
Ag1 N4 C53 C52 173.4(3)
C51 C52 C53 N4 -0.4(7)
